data_1548808
loop_
_publ_author_name
'Yamada, Manabu'
'Rajiv Gandhi, Muniyappan'
'Kaneta, Yu'
'Kimura, Nozomi'
'Katagiri, Hiroshi'

_publ_section_title
;
 Thiodiphenol-Based n-Dialkylamino Extractants for Selective Platinum
 Group Metal Separation from Automotive Catalysts
;
_journal_name_full 'Industrial &amp; Engineering Chemistry Research'
_journal_paper_doi 10.1021/acs.iecr.7b05009
_journal_year 2018
_chemical_formula_moiety 'C34 H56 N2 O2 S'
_chemical_formula_sum 'C34 H56 N2 O2 S'
_chemical_formula_weight 556.86
_chemical_name_systematic '2,2'-bis[diethylaminomethyl] -6,6'-thiobis[4-t-butylphenol]'
_space_group_crystal_system monoclinic
_space_group_IT_number 14
_space_group_name_Hall '-P 2ybc'
_space_group_name_H-M_alt 'P 1 21/c 1'
_symmetry_space_group_name_Hall '-P 2ybc'
_symmetry_space_group_name_H-M 'P 1 21/c 1'
_atom_sites_solution_hydrogens geom
_atom_sites_solution_primary direct
_atom_sites_solution_secondary difmap
_audit_creation_method SHELXL-2014/7
_cell_angle_alpha 90
_cell_angle_beta 92.514(2)
_cell_angle_gamma 90
_cell_formula_units_Z 4
_cell_length_a 15.9714(3)
_cell_length_b 18.4729(4)
_cell_length_c 11.1685(2)
_cell_measurement_reflns_used 24415
_cell_measurement_temperature 93
_cell_measurement_theta_max 30.5470
_cell_measurement_theta_min 1.7640
_cell_volume 3291.96(11)
_computing_cell_refinement 'CrysAlisPro 1.171.38.43 (Rigaku OD, 2015)'
_computing_data_collection 'CrysAlisPro 1.171.38.43 (Rigaku OD, 2015)'
_computing_data_reduction 'CrysAlisPro 1.171.38.43 (Rigaku OD, 2015)'
_computing_molecular_graphics 'ORTEO-3 for Windows (Farrugia, 2012)'
_computing_publication_material 'Yadokari-XG (Wakira, Nemoto et al., 2009)'
_computing_structure_refinement 'SHELXL-2014/7 (Sheldrick, 2014)'
_computing_structure_solution 'SHELXT (Sheldrick, 2014)'
_diffrn_ambient_temperature 93(2)
_diffrn_measured_fraction_theta_full 0.999
_diffrn_measured_fraction_theta_max 0.999
_diffrn_measurement_device_type 'dtrek-CrysAlisPro-abstract goniometer imported rigaku-d*trek images'
_diffrn_measurement_method '\w scans'
_diffrn_radiation_type MoK\a
_diffrn_radiation_wavelength 0.71073
_diffrn_reflns_av_R_equivalents 0.0535
_diffrn_reflns_av_unetI/netI 0.0319
_diffrn_reflns_Laue_measured_fraction_full 0.999
_diffrn_reflns_Laue_measured_fraction_max 0.999
_diffrn_reflns_limit_h_max 20
_diffrn_reflns_limit_h_min -20
_diffrn_reflns_limit_k_max 24
_diffrn_reflns_limit_k_min -23
_diffrn_reflns_limit_l_max 14
_diffrn_reflns_limit_l_min -14
_diffrn_reflns_number 45098
_diffrn_reflns_point_group_measured_fraction_full 0.999
_diffrn_reflns_point_group_measured_fraction_max 0.999
_diffrn_reflns_theta_full 25.242
_diffrn_reflns_theta_max 27.499
_diffrn_reflns_theta_min 2.132
_diffrn_source 'fine-focus sealed X-ray tube'
_exptl_absorpt_coefficient_mu 0.129
_exptl_absorpt_correction_T_max 1.00000
_exptl_absorpt_correction_T_min 0.93230
_exptl_absorpt_correction_type multi-scan
_exptl_absorpt_process_details
;
CrysAlisPro 1.171.38.43 (Rigaku Oxford Diffraction, 2015)
Empirical absorption correction using spherical harmonics,
 implemented in SCALE3 ABSPACK scaling algorithm.
;
_exptl_crystal_colour colorless
_exptl_crystal_density_diffrn 1.124
_exptl_crystal_description prism
_exptl_crystal_F_000 1224
_exptl_crystal_size_max 0.400
_exptl_crystal_size_mid 0.400
_exptl_crystal_size_min 0.200
_refine_diff_density_max 0.479
_refine_diff_density_min -0.432
_refine_diff_density_rms 0.049
_refine_ls_extinction_method none
_refine_ls_goodness_of_fit_ref 1.032
_refine_ls_hydrogen_treatment mixed
_refine_ls_matrix_type full
_refine_ls_number_parameters 377
_refine_ls_number_reflns 7560
_refine_ls_number_restraints 0
_refine_ls_restrained_S_all 1.032
_refine_ls_R_factor_all 0.0562
_refine_ls_R_factor_gt 0.0476
_refine_ls_shift/su_max 0.001
_refine_ls_shift/su_mean 0.000
_refine_ls_structure_factor_coef Fsqd
_refine_ls_weighting_details 'w=1/[\s^2^(Fo^2^)+(0.0511P)^2^+1.9019P] where P=(Fo^2^+2Fc^2^)/3'
_refine_ls_weighting_scheme calc
_refine_ls_wR_factor_gt 0.1125
_refine_ls_wR_factor_ref 0.1182
_reflns_Friedel_coverage 0.000
_reflns_number_gt 6581
_reflns_number_total 7560
_reflns_threshold_expression 'I > 2\s(I)'
_cod_data_source_file ie7b05009_si_002.cif
_cod_data_source_block 170808_Yamada_1
_cod_database_code 1548808
_shelx_shelxl_version_number 2014/7
_shelx_space_group_comment
;
The symmetry employed for this shelxl refinement is uniquely defined
by the following loop, which should always be used as a source of
symmetry information in preference to the above space-group names.
They are only intended as comments.
;
_shelx_estimated_absorpt_t_min 0.950
_shelx_estimated_absorpt_t_max 0.975

loop_
_space_group_symop_operation_xyz
'x, y, z'
'-x, y+1/2, -z+1/2'
'-x, -y, -z'
'x, -y-1/2, z-1/2'

loop_
_atom_site_label
_atom_site_type_symbol
_atom_site_fract_x
_atom_site_fract_y
_atom_site_fract_z
_atom_site_U_iso_or_equiv
_atom_site_adp_type
_atom_site_occupancy
_atom_site_site_symmetry_order
_atom_site_calc_flag
_atom_site_refinement_flags_posn
_atom_site_refinement_flags_adp
_atom_site_refinement_flags_occupancy
_atom_site_disorder_assembly
_atom_site_disorder_group
C1 C 0.21691(8) 0.41970(7) 0.79338(12) 0.0168(3) Uani 1 1 d . . . . .
C2 C 0.23135(9) 0.45538(8) 0.90224(12) 0.0181(3) Uani 1 1 d . . . . .
H1 H 0.230925 0.428275 0.974495 0.022 Uiso 1 1 calc R U . . .
C3 C 0.24646(8) 0.53004(8) 0.90839(12) 0.0171(3) Uani 1 1 d . . . . .
C4 C 0.24583(8) 0.57031(7) 0.80228(12) 0.0171(3) Uani 1 1 d . . . . .
C5 C 0.23275(8) 0.53533(7) 0.69180(12) 0.0158(3) Uani 1 1 d . . . . .
C6 C 0.21852(8) 0.46118(7) 0.68849(12) 0.0165(3) Uani 1 1 d . . . . .
H2 H 0.209637 0.437970 0.613098 0.020 Uiso 1 1 calc R U . . .
C7 C 0.14199(8) 0.45450(7) 0.30757(12) 0.0171(3) Uani 1 1 d . . . . .
C8 C 0.21552(8) 0.42390(8) 0.26697(12) 0.0174(3) Uani 1 1 d . . . . .
H3 H 0.211066 0.387913 0.206259 0.021 Uiso 1 1 calc R U . . .
C9 C 0.29537(8) 0.44381(8) 0.31160(12) 0.0173(3) Uani 1 1 d . . . . .
C10 C 0.30296(8) 0.49576(8) 0.40342(12) 0.0175(3) Uani 1 1 d . . . . .
C11 C 0.22985(9) 0.52606(7) 0.44744(12) 0.0176(3) Uani 1 1 d . . . . .
C12 C 0.15152(9) 0.50581(8) 0.39898(12) 0.0183(3) Uani 1 1 d . . . . .
H4 H 0.102880 0.527657 0.429126 0.022 Uiso 1 1 calc R U . . .
C13 C 0.19857(9) 0.33819(8) 0.78251(13) 0.0202(3) Uani 1 1 d . . . . .
C14 C 0.25946(11) 0.30335(9) 0.69701(15) 0.0312(4) Uani 1 1 d . . . . .
H5 H 0.254492 0.327567 0.618953 0.047 Uiso 1 1 calc R U . . .
H6 H 0.316964 0.308310 0.730350 0.047 Uiso 1 1 calc R U . . .
H7 H 0.245837 0.251910 0.687110 0.047 Uiso 1 1 calc R U . . .
C15 C 0.10837(11) 0.32732(9) 0.73117(19) 0.0365(4) Uani 1 1 d . . . . .
H8 H 0.101630 0.351918 0.653596 0.055 Uiso 1 1 calc R U . . .
H9 H 0.097304 0.275490 0.720508 0.055 Uiso 1 1 calc R U . . .
H10 H 0.068773 0.347648 0.786733 0.055 Uiso 1 1 calc R U . . .
C16 C 0.20765(12) 0.29939(8) 0.90349(15) 0.0324(4) Uani 1 1 d . . . . .
H11 H 0.169136 0.320985 0.959338 0.049 Uiso 1 1 calc R U . . .
H12 H 0.194257 0.247967 0.892665 0.049 Uiso 1 1 calc R U . . .
H13 H 0.265384 0.304367 0.935905 0.049 Uiso 1 1 calc R U . . .
C17 C 0.05430(9) 0.43237(8) 0.25878(13) 0.0209(3) Uani 1 1 d . . . . .
C18 C 0.05815(10) 0.39167(10) 0.13977(15) 0.0290(4) Uani 1 1 d . . . . .
H14 H 0.001316 0.378390 0.111234 0.044 Uiso 1 1 calc R U . . .
H15 H 0.083655 0.422801 0.080369 0.044 Uiso 1 1 calc R U . . .
H16 H 0.091959 0.347760 0.151500 0.044 Uiso 1 1 calc R U . . .
C19 C -0.00090(10) 0.49971(9) 0.23711(18) 0.0325(4) Uani 1 1 d . . . . .
H17 H -0.004436 0.526842 0.312120 0.049 Uiso 1 1 calc R U . . .
H18 H 0.023776 0.530514 0.176519 0.049 Uiso 1 1 calc R U . . .
H19 H -0.057210 0.484693 0.208873 0.049 Uiso 1 1 calc R U . . .
C20 C 0.01354(10) 0.38338(10) 0.35098(16) 0.0319(4) Uani 1 1 d . . . . .
H20 H 0.010893 0.409155 0.427417 0.048 Uiso 1 1 calc R U . . .
H21 H -0.043267 0.370483 0.321777 0.048 Uiso 1 1 calc R U . . .
H22 H 0.047008 0.339268 0.362543 0.048 Uiso 1 1 calc R U . . .
O1 O 0.25998(7) 0.64310(5) 0.80206(9) 0.0222(2) Uani 1 1 d . . . . .
H23 H 0.2574(12) 0.6557(11) 0.8772(19) 0.033 Uiso 1 1 d . U . . .
O2 O 0.37865(6) 0.51799(6) 0.44928(9) 0.0229(2) Uani 1 1 d . . . . .
H24 H 0.4131(13) 0.4913(11) 0.4162(18) 0.034 Uiso 1 1 d . U . . .
C21 C 0.27336(9) 0.56570(8) 1.02618(13) 0.0204(3) Uani 1 1 d . . . . .
H25 H 0.251711 0.537006 1.092997 0.024 Uiso 1 1 calc R U . . .
H26 H 0.335320 0.565504 1.034752 0.024 Uiso 1 1 calc R U . . .
C22 C 0.37137(9) 0.41448(9) 0.25010(14) 0.0231(3) Uani 1 1 d . . . . .
H27 H 0.359847 0.364012 0.224516 0.028 Uiso 1 1 calc R U . . .
H28 H 0.380235 0.443522 0.177244 0.028 Uiso 1 1 calc R U . . .
C23 C 0.15381(9) 0.64139(8) 1.06561(13) 0.0222(3) Uani 1 1 d . . . . .
H29 H 0.149268 0.621541 1.147403 0.027 Uiso 1 1 calc R U . . .
H30 H 0.122339 0.608820 1.009469 0.027 Uiso 1 1 calc R U . . .
C24 C 0.11310(10) 0.71617(9) 1.06037(14) 0.0263(3) Uani 1 1 d . . . . .
H31 H 0.053416 0.711238 1.079447 0.032 Uiso 1 1 calc R U . . .
H32 H 0.140583 0.747137 1.122863 0.032 Uiso 1 1 calc R U . . .
C25 C 0.11808(11) 0.75386(9) 0.93979(15) 0.0293(3) Uani 1 1 d . . . . .
H33 H 0.090794 0.801282 0.943272 0.044 Uiso 1 1 calc R U . . .
H34 H 0.176975 0.760260 0.920944 0.044 Uiso 1 1 calc R U . . .
H35 H 0.089684 0.724310 0.877468 0.044 Uiso 1 1 calc R U . . .
C26 C 0.29796(9) 0.68474(8) 1.11808(12) 0.0194(3) Uani 1 1 d . . . . .
H36 H 0.277645 0.735379 1.116899 0.023 Uiso 1 1 calc R U . . .
H37 H 0.355169 0.684855 1.087343 0.023 Uiso 1 1 calc R U . . .
C27 C 0.30325(10) 0.65860(9) 1.24771(13) 0.0248(3) Uani 1 1 d . . . . .
H38 H 0.247797 0.664434 1.282806 0.030 Uiso 1 1 calc R U . . .
H39 H 0.317428 0.606424 1.249272 0.030 Uiso 1 1 calc R U . . .
C28 C 0.36868(10) 0.70001(9) 1.32376(14) 0.0253(3) Uani 1 1 d . . . . .
H40 H 0.369946 0.681506 1.406061 0.038 Uiso 1 1 calc R U . . .
H41 H 0.423896 0.693574 1.290312 0.038 Uiso 1 1 calc R U . . .
H42 H 0.354277 0.751574 1.323840 0.038 Uiso 1 1 calc R U . . .
C29 C 0.52498(10) 0.41529(11) 0.25781(18) 0.0388(5) Uani 1 1 d . . . . .
H43 H 0.522874 0.372918 0.203480 0.047 Uiso 1 1 calc R U . A 2
H44 H 0.574367 0.409354 0.313661 0.047 Uiso 1 1 calc R U . A 2
C30 C 0.53649(11) 0.48303(14) 0.18408(16) 0.0468(5) Uani 1 1 d . . . . .
H45 H 0.488834 0.487231 0.124754 0.056 Uiso 1 1 calc R U . . .
H46 H 0.588237 0.477907 0.139149 0.056 Uiso 1 1 calc R U . . .
C31 C 0.54234(12) 0.55307(11) 0.25797(19) 0.0435(5) Uani 1 1 d . . . . .
H47 H 0.549706 0.594353 0.204345 0.065 Uiso 1 1 calc R U . . .
H48 H 0.490750 0.559448 0.301168 0.065 Uiso 1 1 calc R U . . .
H49 H 0.590298 0.550110 0.315583 0.065 Uiso 1 1 calc R U . . .
C34 C 0.44806(13) 0.23181(10) 0.49324(17) 0.0412(4) Uani 1 1 d . . . . .
H50 H 0.452328 0.181382 0.466956 0.062 Uiso 1 1 calc R U . B 1
H51 H 0.493391 0.242389 0.552648 0.062 Uiso 1 1 calc R U . B 1
H52 H 0.393880 0.239422 0.529194 0.062 Uiso 1 1 calc R U . B 1
S1 S 0.23663(2) 0.59187(2) 0.56340(3) 0.01983(10) Uani 1 1 d . . . . .
N1 N 0.24286(7) 0.64142(6) 1.03526(10) 0.0179(2) Uani 1 1 d . . . . .
N2 N 0.44899(8) 0.41577(7) 0.32727(12) 0.0247(3) Uani 1 1 d . . . . .
C32A C 0.44862(12) 0.35989(11) 0.42635(17) 0.0224(5) Uani 0.833(4) 1 d . . P C 1
H53 H 0.396267 0.365708 0.469662 0.027 Uiso 0.833(4) 1 calc R U P C 1
H54 H 0.495970 0.370385 0.483898 0.027 Uiso 0.833(4) 1 calc R U P C 1
C33A C 0.45511(16) 0.28130(11) 0.38720(19) 0.0371(6) Uani 0.833(4) 1 d . . P C 1
H55 H 0.409806 0.270284 0.326595 0.045 Uiso 0.833(4) 1 calc R U P C 1
H56 H 0.509500 0.273257 0.350091 0.045 Uiso 0.833(4) 1 calc R U P C 1
C32B C 0.4727(6) 0.3434(5) 0.3575(8) 0.021(2) Uani 0.167(4) 1 d . . P C 2
H57 H 0.530580 0.341673 0.393103 0.025 Uiso 0.167(4) 1 calc R U P C 2
H58 H 0.469116 0.311643 0.286043 0.025 Uiso 0.167(4) 1 calc R U P C 2
C33B C 0.4099(6) 0.3209(5) 0.4478(8) 0.022(2) Uani 0.167(4) 1 d . . P C 2
H59 H 0.352572 0.318169 0.410780 0.026 Uiso 0.167(4) 1 calc R U P C 2
H60 H 0.410246 0.354644 0.516659 0.026 Uiso 0.167(4) 1 calc R U P C 2

loop_
_atom_site_aniso_label
_atom_site_aniso_U_11
_atom_site_aniso_U_22
_atom_site_aniso_U_33
_atom_site_aniso_U_23
_atom_site_aniso_U_13
_atom_site_aniso_U_12
C1 0.0166(6) 0.0140(6) 0.0201(7) 0.0002(5) 0.0036(5) 0.0018(5)
C2 0.0192(7) 0.0174(7) 0.0178(7) 0.0028(5) 0.0029(5) 0.0020(5)
C3 0.0170(6) 0.0172(7) 0.0171(6) -0.0014(5) 0.0023(5) 0.0009(5)
C4 0.0154(6) 0.0155(7) 0.0207(7) -0.0015(5) 0.0023(5) -0.0014(5)
C5 0.0144(6) 0.0167(7) 0.0166(6) 0.0021(5) 0.0036(5) 0.0006(5)
C6 0.0164(6) 0.0167(7) 0.0167(6) -0.0013(5) 0.0026(5) 0.0010(5)
C7 0.0151(6) 0.0160(7) 0.0202(7) 0.0037(5) 0.0014(5) 0.0000(5)
C8 0.0172(7) 0.0153(7) 0.0198(7) 0.0004(5) 0.0005(5) 0.0013(5)
C9 0.0146(6) 0.0175(7) 0.0197(7) 0.0031(5) 0.0005(5) 0.0028(5)
C10 0.0178(7) 0.0180(7) 0.0166(6) 0.0051(5) -0.0002(5) -0.0011(5)
C11 0.0233(7) 0.0154(6) 0.0143(6) 0.0024(5) 0.0034(5) -0.0005(5)
C12 0.0173(7) 0.0175(7) 0.0206(7) 0.0038(5) 0.0054(5) 0.0022(5)
C13 0.0254(7) 0.0130(7) 0.0225(7) 0.0002(5) 0.0039(6) 0.0011(5)
C14 0.0433(10) 0.0172(8) 0.0339(9) -0.0031(6) 0.0120(7) 0.0034(7)
C15 0.0316(9) 0.0176(8) 0.0597(12) 0.0052(8) -0.0044(8) -0.0060(7)
C16 0.0566(11) 0.0146(7) 0.0266(8) 0.0026(6) 0.0075(7) 0.0015(7)
C17 0.0135(6) 0.0205(7) 0.0288(8) 0.0002(6) 0.0025(5) -0.0001(5)
C18 0.0159(7) 0.0386(9) 0.0321(8) -0.0064(7) -0.0034(6) -0.0013(6)
C19 0.0177(7) 0.0272(9) 0.0520(11) -0.0001(8) -0.0046(7) 0.0036(6)
C20 0.0236(8) 0.0317(9) 0.0410(10) 0.0019(7) 0.0089(7) -0.0066(7)
O1 0.0332(6) 0.0153(5) 0.0184(5) -0.0015(4) 0.0038(4) -0.0055(4)
O2 0.0177(5) 0.0282(6) 0.0226(5) -0.0030(4) -0.0013(4) -0.0019(4)
C21 0.0245(7) 0.0180(7) 0.0187(7) 0.0001(5) -0.0004(5) 0.0011(6)
C22 0.0140(7) 0.0284(8) 0.0270(8) -0.0040(6) 0.0000(6) 0.0041(6)
C23 0.0202(7) 0.0235(8) 0.0229(7) -0.0007(6) 0.0019(6) -0.0031(6)
C24 0.0227(7) 0.0260(8) 0.0301(8) -0.0049(6) 0.0021(6) 0.0018(6)
C25 0.0312(8) 0.0232(8) 0.0331(9) -0.0024(7) -0.0037(7) 0.0018(6)
C26 0.0209(7) 0.0193(7) 0.0180(7) -0.0012(5) 0.0004(5) -0.0026(5)
C27 0.0304(8) 0.0263(8) 0.0176(7) 0.0000(6) 0.0001(6) -0.0049(6)
C28 0.0297(8) 0.0232(8) 0.0227(7) -0.0024(6) -0.0033(6) 0.0026(6)
C29 0.0152(7) 0.0474(11) 0.0542(11) -0.0241(9) 0.0039(7) 0.0031(7)
C30 0.0194(8) 0.0946(17) 0.0268(9) -0.0067(10) 0.0064(7) -0.0083(9)
C31 0.0339(10) 0.0457(11) 0.0520(12) 0.0187(9) 0.0159(8) 0.0042(8)
C34 0.0484(11) 0.0354(10) 0.0385(10) 0.0034(8) -0.0122(8) -0.0104(8)
S1 0.0284(2) 0.01486(17) 0.01657(17) 0.00128(13) 0.00422(13) -0.00171(13)
N1 0.0189(6) 0.0167(6) 0.0180(6) -0.0021(4) 0.0007(4) -0.0014(5)
N2 0.0135(6) 0.0251(7) 0.0351(7) -0.0010(5) -0.0044(5) 0.0031(5)
C32A 0.0194(9) 0.0247(11) 0.0227(10) -0.0027(8) -0.0043(8) 0.0044(8)
C33A 0.0543(14) 0.0268(12) 0.0299(11) -0.0064(8) -0.0020(9) 0.0029(10)
C32B 0.019(4) 0.024(5) 0.021(5) -0.012(4) 0.004(4) 0.004(3)
C33B 0.029(5) 0.010(4) 0.027(5) -0.003(3) -0.002(4) -0.001(4)

loop_
_atom_type_symbol
_atom_type_description
_atom_type_scat_dispersion_real
_atom_type_scat_dispersion_imag
_atom_type_scat_source
C C 0.0033 0.0016 'International Tables Vol C Tables 4.2.6.8 and 6.1.1.4'
H H 0.0000 0.0000 'International Tables Vol C Tables 4.2.6.8 and 6.1.1.4'
N N 0.0061 0.0033 'International Tables Vol C Tables 4.2.6.8 and 6.1.1.4'
O O 0.0106 0.0060 'International Tables Vol C Tables 4.2.6.8 and 6.1.1.4'
S S 0.1246 0.1234 'International Tables Vol C Tables 4.2.6.8 and 6.1.1.4'

loop_
_geom_angle_atom_site_label_1
_geom_angle_atom_site_label_2
_geom_angle_atom_site_label_3
_geom_angle
C2 C1 C6 117.55(13)
C2 C1 C13 123.76(12)
C6 C1 C13 118.68(12)
C1 C2 C3 122.00(13)
C1 C2 H1 119.0
C3 C2 H1 119.0
C4 C3 C2 119.15(12)
C4 C3 C21 119.68(12)
C2 C3 C21 120.78(12)
O1 C4 C3 122.07(12)
O1 C4 C5 118.15(12)
C3 C4 C5 119.75(13)
C6 C5 C4 119.77(12)
C6 C5 S1 124.72(11)
C4 C5 S1 115.51(10)
C5 C6 C1 121.75(13)
C5 C6 H2 119.1
C1 C6 H2 119.1
C12 C7 C8 116.48(12)
C12 C7 C17 120.56(12)
C8 C7 C17 122.94(13)
C7 C8 C9 123.00(13)
C7 C8 H3 118.5
C9 C8 H3 118.5
C8 C9 C10 119.19(12)
C8 C9 C22 118.63(13)
C10 C9 C22 121.85(12)
O2 C10 C11 119.26(13)
O2 C10 C9 121.95(13)
C11 C10 C9 118.78(12)
C12 C11 C10 120.27(13)
C12 C11 S1 119.49(11)
C10 C11 S1 120.23(11)
C11 C12 C7 122.25(13)
C11 C12 H4 118.9
C7 C12 H4 118.9
C16 C13 C14 108.35(13)
C16 C13 C1 112.24(12)
C14 C13 C1 109.65(12)
C16 C13 C15 108.57(14)
C14 C13 C15 108.77(14)
C1 C13 C15 109.20(12)
C13 C14 H5 109.5
C13 C14 H6 109.5
H5 C14 H6 109.5
C13 C14 H7 109.5
H5 C14 H7 109.5
H6 C14 H7 109.5
C13 C15 H8 109.5
C13 C15 H9 109.5
H8 C15 H9 109.5
C13 C15 H10 109.5
H8 C15 H10 109.5
H9 C15 H10 109.5
C13 C16 H11 109.5
C13 C16 H12 109.5
H11 C16 H12 109.5
C13 C16 H13 109.5
H11 C16 H13 109.5
H12 C16 H13 109.5
C18 C17 C7 111.59(12)
C18 C17 C20 109.09(13)
C7 C17 C20 108.99(12)
C18 C17 C19 107.78(13)
C7 C17 C19 110.37(12)
C20 C17 C19 108.97(13)
C17 C18 H14 109.5
C17 C18 H15 109.5
H14 C18 H15 109.5
C17 C18 H16 109.5
H14 C18 H16 109.5
H15 C18 H16 109.5
C17 C19 H17 109.5
C17 C19 H18 109.5
H17 C19 H18 109.5
C17 C19 H19 109.5
H17 C19 H19 109.5
H18 C19 H19 109.5
C17 C20 H20 109.5
C17 C20 H21 109.5
H20 C20 H21 109.5
C17 C20 H22 109.5
H20 C20 H22 109.5
H21 C20 H22 109.5
C4 O1 H23 104.3(13)
C10 O2 H24 104.3(14)
N1 C21 C3 112.76(11)
N1 C21 H25 109.0
C3 C21 H25 109.0
N1 C21 H26 109.0
C3 C21 H26 109.0
H25 C21 H26 107.8
N2 C22 C9 113.36(12)
N2 C22 H27 108.9
C9 C22 H27 108.9
N2 C22 H28 108.9
C9 C22 H28 108.9
H27 C22 H28 107.7
N1 C23 C24 113.81(12)
N1 C23 H29 108.8
C24 C23 H29 108.8
N1 C23 H30 108.8
C24 C23 H30 108.8
H29 C23 H30 107.7
C25 C24 C23 114.16(13)
C25 C24 H31 108.7
C23 C24 H31 108.7
C25 C24 H32 108.7
C23 C24 H32 108.7
H31 C24 H32 107.6
C24 C25 H33 109.5
C24 C25 H34 109.5
H33 C25 H34 109.5
C24 C25 H35 109.5
H33 C25 H35 109.5
H34 C25 H35 109.5
N1 C26 C27 115.33(12)
N1 C26 H36 108.4
C27 C26 H36 108.4
N1 C26 H37 108.4
C27 C26 H37 108.4
H36 C26 H37 107.5
C28 C27 C26 112.23(13)
C28 C27 H38 109.2
C26 C27 H38 109.2
C28 C27 H39 109.2
C26 C27 H39 109.2
H38 C27 H39 107.9
C27 C28 H40 109.5
C27 C28 H41 109.5
H40 C28 H41 109.5
C27 C28 H42 109.5
H40 C28 H42 109.5
H41 C28 H42 109.5
N2 C29 C30 113.90(15)
N2 C29 C32B 46.9(3)
C30 C29 C32B 160.3(3)
N2 C29 H43 108.8
C30 C29 H43 108.8
C32B C29 H43 78.9
N2 C29 H44 108.8
C30 C29 H44 108.8
C32B C29 H44 85.0
H43 C29 H44 107.7
C29 C30 C31 114.22(15)
C29 C30 H45 108.7
C31 C30 H45 108.7
C29 C30 H46 108.7
C31 C30 H46 108.7
H45 C30 H46 107.6
C30 C31 H47 109.5
C30 C31 H48 109.5
H47 C31 H48 109.5
C30 C31 H49 109.5
H47 C31 H49 109.5
H48 C31 H49 109.5
C33A C34 H50 109.5
C33A C34 H51 109.5
H50 C34 H51 109.5
C33A C34 H52 109.5
H50 C34 H52 109.5
H51 C34 H52 109.5
C11 S1 C5 100.54(6)
C23 N1 C26 114.10(11)
C23 N1 C21 109.71(11)
C26 N1 C21 111.29(11)
C32B N2 C29 84.4(4)
C32B N2 C22 109.3(4)
C29 N2 C22 112.53(13)
C29 N2 C32A 114.32(14)
C22 N2 C32A 112.65(12)
N2 C32A C33A 116.00(16)
N2 C32A H53 108.3
C33A C32A H53 108.3
N2 C32A H54 108.3
C33A C32A H54 108.3
H53 C32A H54 107.4
C34 C33A C32A 110.21(17)
C34 C33A H55 109.6
C32A C33A H55 109.6
C34 C33A H56 109.6
C32A C33A H56 109.6
H55 C33A H56 108.1
N2 C32B C33B 103.8(6)
N2 C32B C29 48.7(3)
C33B C32B C29 152.1(7)
N2 C32B H57 111.0
C33B C32B H57 111.0
C29 C32B H57 80.5
N2 C32B H58 111.0
C33B C32B H58 111.0
C29 C32B H58 87.4
H57 C32B H58 109.0
C32B C33B C34 102.2(6)
C32B C33B H59 111.3
C34 C33B H59 111.3
C32B C33B H60 111.3
C34 C33B H60 111.3
H59 C33B H60 109.2

loop_
_geom_bond_atom_site_label_1
_geom_bond_atom_site_label_2
_geom_bond_distance
C1 C2 1.3933(19)
C1 C6 1.4010(19)
C1 C13 1.5377(19)
C2 C3 1.401(2)
C2 H1 0.9500
C3 C4 1.3989(19)
C3 C21 1.5165(19)
C4 O1 1.3635(17)
C4 C5 1.4005(19)
C5 C6 1.3886(19)
C5 S1 1.7773(14)
C6 H2 0.9500
C7 C12 1.397(2)
C7 C8 1.3967(19)
C7 C17 1.5359(19)
C8 C9 1.3980(19)
C8 H3 0.9500
C9 C10 1.406(2)
C9 C22 1.5205(19)
C10 O2 1.3557(17)
C10 C11 1.4031(19)
C11 C12 1.392(2)
C11 S1 1.7761(14)
C12 H4 0.9500
C13 C16 1.531(2)
C13 C14 1.534(2)
C13 C15 1.540(2)
C14 H5 0.9800
C14 H6 0.9800
C14 H7 0.9800
C15 H8 0.9800
C15 H9 0.9800
C15 H10 0.9800
C16 H11 0.9800
C16 H12 0.9800
C16 H13 0.9800
C17 C18 1.531(2)
C17 C20 1.537(2)
C17 C19 1.538(2)
C18 H14 0.9800
C18 H15 0.9800
C18 H16 0.9800
C19 H17 0.9800
C19 H18 0.9800
C19 H19 0.9800
C20 H20 0.9800
C20 H21 0.9800
C20 H22 0.9800
O1 H23 0.87(2)
O2 H24 0.84(2)
C21 N1 1.4861(18)
C21 H25 0.9900
C21 H26 0.9900
C22 N2 1.4786(18)
C22 H27 0.9900
C22 H28 0.9900
C23 N1 1.4765(18)
C23 C24 1.527(2)
C23 H29 0.9900
C23 H30 0.9900
C24 C25 1.521(2)
C24 H31 0.9900
C24 H32 0.9900
C25 H33 0.9800
C25 H34 0.9800
C25 H35 0.9800
C26 N1 1.4829(18)
C26 C27 1.525(2)
C26 H36 0.9900
C26 H37 0.9900
C27 C28 1.523(2)
C27 H38 0.9900
C27 H39 0.9900
C28 H40 0.9800
C28 H41 0.9800
C28 H42 0.9800
C29 N2 1.469(2)
C29 C30 1.514(3)
C29 C32B 1.945(10)
C29 H43 0.9900
C29 H44 0.9900
C30 C31 1.535(3)
C30 H45 0.9900
C30 H46 0.9900
C31 H47 0.9800
C31 H48 0.9800
C31 H49 0.9800
C34 C33A 1.504(3)
C34 C33B 1.818(9)
C34 H50 0.9800
C34 H51 0.9800
C34 H52 0.9800
N2 C32B 1.427(9)
N2 C32A 1.513(2)
C32A C33A 1.521(3)
C32A H53 0.9900
C32A H54 0.9900
C33A H55 0.9900
C33A H56 0.9900
C32B C33B 1.512(13)
C32B H57 0.9900
C32B H58 0.9900
C33B H59 0.9900
C33B H60 0.9900

loop_
_geom_hbond_atom_site_label_D
_geom_hbond_atom_site_label_H
_geom_hbond_atom_site_label_A
_geom_hbond_distance_DH
_geom_hbond_distance_HA
_geom_hbond_distance_DA
_geom_hbond_angle_DHA
_geom_hbond_publ_flag
O1 H23 N1 0.87(2) 1.81(2) 2.6309(16) 155.7(19) yes
O2 H24 N2 0.84(2) 1.82(2) 2.6113(17) 157(2) yes
O1 H23 N1 0.87(2) 1.81(2) 2.6309(16) 155.7(19) yes
O2 H24 N2 0.84(2) 1.82(2) 2.6113(17) 157(2) yes

loop_
_geom_torsion_atom_site_label_1
_geom_torsion_atom_site_label_2
_geom_torsion_atom_site_label_3
_geom_torsion_atom_site_label_4
_geom_torsion
C6 C1 C2 C3 0.4(2)
C13 C1 C2 C3 -178.91(13)
C1 C2 C3 C4 1.0(2)
C1 C2 C3 C21 -171.77(13)
C2 C3 C4 O1 179.93(12)
C21 C3 C4 O1 -7.2(2)
C2 C3 C4 C5 -2.0(2)
C21 C3 C4 C5 170.88(12)
O1 C4 C5 C6 179.72(12)
C3 C4 C5 C6 1.53(19)
O1 C4 C5 S1 0.09(16)
C3 C4 C5 S1 -178.10(10)
C4 C5 C6 C1 -0.1(2)
S1 C5 C6 C1 179.50(10)
C2 C1 C6 C5 -0.9(2)
C13 C1 C6 C5 178.49(12)
C12 C7 C8 C9 -1.6(2)
C17 C7 C8 C9 -179.77(13)
C7 C8 C9 C10 1.5(2)
C7 C8 C9 C22 -172.10(13)
C8 C9 C10 O2 -179.12(12)
C22 C9 C10 O2 -5.8(2)
C8 C9 C10 C11 0.0(2)
C22 C9 C10 C11 173.34(13)
O2 C10 C11 C12 177.88(12)
C9 C10 C11 C12 -1.2(2)
O2 C10 C11 S1 -0.87(18)
C9 C10 C11 S1 180.00(10)
C10 C11 C12 C7 1.1(2)
S1 C11 C12 C7 179.90(11)
C8 C7 C12 C11 0.3(2)
C17 C7 C12 C11 178.50(13)
C2 C1 C13 C16 -6.4(2)
C6 C1 C13 C16 174.29(13)
C2 C1 C13 C14 -126.86(15)
C6 C1 C13 C14 53.82(17)
C2 C1 C13 C15 114.06(16)
C6 C1 C13 C15 -65.26(17)
C12 C7 C17 C18 165.12(13)
C8 C7 C17 C18 -16.75(19)
C12 C7 C17 C20 -74.34(17)
C8 C7 C17 C20 103.79(16)
C12 C7 C17 C19 45.31(18)
C8 C7 C17 C19 -136.57(15)
C4 C3 C21 N1 38.79(18)
C2 C3 C21 N1 -148.49(13)
C8 C9 C22 N2 -158.64(13)
C10 C9 C22 N2 28.0(2)
N1 C23 C24 C25 56.81(17)
N1 C26 C27 C28 173.15(13)
N2 C29 C30 C31 59.5(2)
C32B C29 C30 C31 70.8(9)
C12 C11 S1 C5 90.22(12)
C10 C11 S1 C5 -91.02(12)
C6 C5 S1 C11 -6.15(13)
C4 C5 S1 C11 173.45(10)
C24 C23 N1 C26 62.22(16)
C24 C23 N1 C21 -172.13(12)
C27 C26 N1 C23 62.66(16)
C27 C26 N1 C21 -62.16(16)
C3 C21 N1 C23 78.66(14)
C3 C21 N1 C26 -154.09(12)
C30 C29 N2 C32B 174.8(4)
C30 C29 N2 C22 66.24(18)
C32B C29 N2 C22 -108.6(4)
C30 C29 N2 C32A -163.60(15)
C9 C22 N2 C32B 110.6(4)
C9 C22 N2 C29 -157.48(14)
C9 C22 N2 C32A 71.51(17)
C29 N2 C32A C33A -60.2(2)
C22 N2 C32A C33A 69.9(2)
N2 C32A C33A C34 -176.14(16)
C29 N2 C32B C33B 174.4(6)
C22 N2 C32B C33B -73.6(6)
C22 N2 C32B C29 111.93(19)
N2 C32B C33B C34 -175.2(5)
C29 C32B C33B C34 -166.3(12)
